data_1508515
loop_
_publ_author_name
'Chin, Chee Fei'
'Tian, Quan'
'Setyawati, Magdiel Inggrid'
'Fang, Wanru'
'Tan, Emelyn Sue Qing'
'Leong, David Tai'
'Ang, Wee Han'

_publ_section_title
;
 Tuning the activity of platinum(IV) anticancer complexes through
 asymmetric acylation.
;
_journal_issue 17
_journal_name_full 'Journal of medicinal chemistry'
_journal_page_first 7571
_journal_page_last 7582
_journal_paper_doi 10.1021/jm300580y
_journal_volume 55
_journal_year 2012
_chemical_formula_moiety 'C9 H14 Cl2 N2 O4 Pt 0.5(C3 H6 O)'
_chemical_formula_sum 'C10.5 H17 Cl2 N2 O4.5 Pt'
_chemical_formula_weight 509.25
_chemical_name_systematic
; 
 ? 
;
_space_group_IT_number 14
_symmetry_cell_setting monoclinic
_symmetry_space_group_name_Hall '-P 2ybc'
_symmetry_space_group_name_H-M 'P 1 21/c 1'
_atom_sites_solution_hydrogens geom
_atom_sites_solution_primary direct
_atom_sites_solution_secondary difmap
_audit_creation_method SHELXL-97
_cell_angle_alpha 90.00
_cell_angle_beta 98.520(5)
_cell_angle_gamma 90.00
_cell_formula_units_Z 8
_cell_length_a 13.660(3)
_cell_length_b 9.867(2)
_cell_length_c 23.937(6)
_cell_measurement_reflns_used 910
_cell_measurement_temperature 293(2)
_cell_measurement_theta_max 27.08
_cell_measurement_theta_min 2.95
_cell_volume 3190.7(12)
_computing_cell_refinement 'Bruker SMART'
_computing_data_collection 'Bruker SMART'
_computing_data_reduction 'Bruker SAINT'
_computing_molecular_graphics 'Bruker SHELXTL'
_computing_publication_material 'Bruker SHELXTL'
_computing_structure_refinement 'SHELXL-97 (Sheldrick, 1997)'
_computing_structure_solution 'SHELXS-97 (Sheldrick, 1990)'
_diffrn_ambient_temperature 293(2)
_diffrn_measured_fraction_theta_full 0.997
_diffrn_measured_fraction_theta_max 0.997
_diffrn_measurement_device_type 'CCD area detector'
_diffrn_measurement_method 'phi and omega scans'
_diffrn_radiation_monochromator graphite
_diffrn_radiation_source 'fine-focus sealed tube'
_diffrn_radiation_type MoK\a
_diffrn_radiation_wavelength 0.71073
_diffrn_reflns_av_R_equivalents 0.0415
_diffrn_reflns_av_sigmaI/netI 0.0464
_diffrn_reflns_limit_h_max 17
_diffrn_reflns_limit_h_min -17
_diffrn_reflns_limit_k_max 12
_diffrn_reflns_limit_k_min -12
_diffrn_reflns_limit_l_max 22
_diffrn_reflns_limit_l_min -31
_diffrn_reflns_number 22207
_diffrn_reflns_theta_full 27.50
_diffrn_reflns_theta_max 27.50
_diffrn_reflns_theta_min 2.11
_exptl_absorpt_coefficient_mu 9.145
_exptl_absorpt_correction_T_max 0.5282
_exptl_absorpt_correction_T_min 0.0918
_exptl_absorpt_correction_type multi-scan
_exptl_absorpt_process_details 'Sadabs, (Sheldrick 2001)'
_exptl_crystal_colour COLOURLESS
_exptl_crystal_density_diffrn 2.120
_exptl_crystal_density_meas ?
_exptl_crystal_density_method 'not measured'
_exptl_crystal_description BLOCK
_exptl_crystal_F_000 1936
_exptl_crystal_size_max 0.50
_exptl_crystal_size_mid 0.14
_exptl_crystal_size_min 0.08
_refine_diff_density_max 4.522
_refine_diff_density_min -1.310
_refine_diff_density_rms 0.250
_refine_ls_extinction_method none
_refine_ls_goodness_of_fit_ref 1.100
_refine_ls_hydrogen_treatment constr
_refine_ls_matrix_type full
_refine_ls_number_parameters 369
_refine_ls_number_reflns 7301
_refine_ls_number_restraints 0
_refine_ls_restrained_S_all 1.100
_refine_ls_R_factor_all 0.0514
_refine_ls_R_factor_gt 0.0427
_refine_ls_shift/su_max 0.002
_refine_ls_shift/su_mean 0.000
_refine_ls_structure_factor_coef Fsqd
_refine_ls_weighting_details 'calc w=1/[\s^2^(Fo^2^)+(0.0484P)^2^+8.2138P] where P=(Fo^2^+2Fc^2^)/3'
_refine_ls_weighting_scheme calc
_refine_ls_wR_factor_gt 0.0953
_refine_ls_wR_factor_ref 0.0988
_reflns_number_gt 6323
_reflns_number_total 7301
_reflns_threshold_expression >2sigma(I)
_cod_data_source_file jm300580y_si_001.cif
_cod_data_source_block b319
_cod_depositor_comments
;
The following automatic conversions were performed:

'_symmetry_cell_setting' value 'Monoclinic' changed to 'monoclinic'
according to /home/saulius/struct/CIF-dictionaries/cif_core.dic
dictionary named 'cif_core.dic' version 2.4.2 from
2011-04-26.

'_exptl_absorpt_correction_type' value 'Multi-scan'
changed to 'multi-scan' according to
/home/saulius/struct/CIF-dictionaries/cif_core.dic dictionary named
'cif_core.dic' version 2.4.2 from 2011-04-26.

Automatic conversion script
Id: cif_fix_values 1891 2012-01-12 08:04:46Z andrius 

The following automatic conversions were performed:

'_exptl_crystal_density_meas' value 'Not Measured' was changed to '?'
- the value is perceived as not measured.

Automatic conversion script
Id: cif_fix_values 3008 2015-01-20 13:52:24Z robertas 
;
_cod_original_cell_volume 3190.6(13)
_cod_original_sg_symbol_H-M P2(1)/c
_cod_original_formula_sum 'C10.50 H17 Cl2 N2 O4.50 Pt'
_cod_database_code 1508515

loop_
_symmetry_equiv_pos_as_xyz
'x, y, z'
'-x, y+1/2, -z+1/2'
'-x, -y, -z'
'x, -y-1/2, z-1/2'

loop_
_atom_site_label
_atom_site_type_symbol
_atom_site_fract_x
_atom_site_fract_y
_atom_site_fract_z
_atom_site_U_iso_or_equiv
_atom_site_adp_type
_atom_site_occupancy
_atom_site_symmetry_multiplicity
_atom_site_calc_flag
_atom_site_refinement_flags
Pt1 Pt 0.084637(17) 0.99970(2) 0.210535(11) 0.01283(8) Uani 1 1 d .
Pt2 Pt 0.627819(18) 0.94460(2) 0.261592(12) 0.01678(8) Uani 1 1 d .
Cl1 Cl -0.08536(11) 0.99817(17) 0.18400(8) 0.0215(3) Uani 1 1 d .
Cl2 Cl 0.09583(11) 1.21371(15) 0.17226(7) 0.0182(3) Uani 1 1 d .
Cl3 Cl 0.45936(12) 0.90784(18) 0.24492(9) 0.0291(4) Uani 1 1 d .
Cl4 Cl 0.65787(13) 0.76861(17) 0.20257(8) 0.0270(4) Uani 1 1 d .
O1 O 0.0913(3) 0.9250(5) 0.1332(2) 0.0195(10) Uani 1 1 d .
O2 O 0.2016(4) 0.7586(5) 0.1580(2) 0.0274(12) Uani 1 1 d .
O3 O 0.0631(3) 1.0894(5) 0.2836(2) 0.0199(10) Uani 1 1 d .
O4 O 0.1800(4) 0.9700(5) 0.3385(2) 0.0251(11) Uani 1 1 d .
O5 O 0.6346(3) 0.8071(5) 0.3236(2) 0.0232(11) Uani 1 1 d .
O6 O 0.7399(5) 0.9264(5) 0.3872(3) 0.0358(14) Uani 1 1 d .
O7 O 0.6078(3) 1.0639(5) 0.1926(2) 0.0215(10) Uani 1 1 d .
O8 O 0.7235(3) 1.2173(5) 0.2233(2) 0.0207(10) Uani 1 1 d .
N1 N 0.0764(4) 0.8148(5) 0.2468(3) 0.0171(12) Uani 1 1 d .
H1A H 0.0449 0.7574 0.2216 0.026 Uiso 1 1 calc R
H1B H 0.0435 0.8218 0.2761 0.026 Uiso 1 1 calc R
H1C H 0.1372 0.7841 0.2586 0.026 Uiso 1 1 calc R
N2 N 0.2351(4) 0.9988(6) 0.2298(3) 0.0168(11) Uani 1 1 d .
H2A H 0.2614 0.9689 0.2003 0.025 Uiso 1 1 calc R
H2B H 0.2531 0.9446 0.2593 0.025 Uiso 1 1 calc R
H2C H 0.2564 1.0826 0.2384 0.025 Uiso 1 1 calc R
N3 N 0.6014(4) 1.1042(6) 0.3123(3) 0.0229(13) Uani 1 1 d .
H3A H 0.5784 1.0730 0.3428 0.034 Uiso 1 1 calc R
H3B H 0.5569 1.1593 0.2933 0.034 Uiso 1 1 calc R
H3C H 0.6575 1.1494 0.3229 0.034 Uiso 1 1 calc R
N4 N 0.7757(4) 0.9774(6) 0.2795(3) 0.0204(12) Uani 1 1 d .
H4A H 0.7934 0.9807 0.3168 0.031 Uiso 1 1 calc R
H4B H 0.7906 1.0556 0.2643 0.031 Uiso 1 1 calc R
H4C H 0.8079 0.9102 0.2654 0.031 Uiso 1 1 calc R
C1 C 0.1450(5) 0.8218(7) 0.1226(3) 0.0179(14) Uani 1 1 d .
C2 C 0.1284(5) 0.7829(7) 0.0616(3) 0.0228(15) Uani 1 1 d .
C3 C 0.0526(6) 0.8413(9) 0.0242(3) 0.0336(19) Uani 1 1 d .
H3 H 0.0103 0.9036 0.0374 0.040 Uiso 1 1 calc R
C4 C 0.0394(7) 0.8076(9) -0.0322(4) 0.044(2) Uani 1 1 d .
H4 H -0.0125 0.8454 -0.0568 0.052 Uiso 1 1 calc R
C5 C 0.1038(7) 0.7173(9) -0.0525(4) 0.041(2) Uani 1 1 d .
H5 H 0.0958 0.6956 -0.0907 0.049 Uiso 1 1 calc R
C6 C 0.1798(7) 0.6597(9) -0.0155(3) 0.037(2) Uani 1 1 d .
H6 H 0.2234 0.6001 -0.0291 0.044 Uiso 1 1 calc R
C7 C 0.1917(6) 0.6900(7) 0.0419(3) 0.0282(17) Uani 1 1 d .
H7 H 0.2415 0.6486 0.0669 0.034 Uiso 1 1 calc R
C8 C 0.1143(5) 1.0570(7) 0.3326(3) 0.0240(15) Uani 1 1 d .
C9 C 0.0837(7) 1.1352(8) 0.3802(3) 0.035(2) Uani 1 1 d .
H2X H 0.0210 1.1024 0.3880 0.052 Uiso 1 1 calc R
H9B H 0.0780 1.2295 0.3703 0.052 Uiso 1 1 calc R
H9C H 0.1324 1.1244 0.4132 0.052 Uiso 1 1 calc R
C10 C 0.6894(6) 0.8249(8) 0.3726(3) 0.0282(17) Uani 1 1 d .
C11 C 0.6895(6) 0.7056(7) 0.4114(3) 0.0279(17) Uani 1 1 d .
C12 C 0.6311(6) 0.5940(8) 0.3955(4) 0.0330(18) Uani 1 1 d .
H12 H 0.5904 0.5905 0.3608 0.040 Uiso 1 1 calc R
C13 C 0.6358(8) 0.4851(9) 0.4342(4) 0.045(2) Uani 1 1 d .
H13 H 0.5966 0.4089 0.4249 0.054 Uiso 1 1 calc R
C14 C 0.6965(8) 0.4892(9) 0.4849(4) 0.048(2) Uani 1 1 d .
H14 H 0.6984 0.4163 0.5097 0.058 Uiso 1 1 calc R
C15 C 0.7552(7) 0.6012(10) 0.4994(4) 0.044(2) Uani 1 1 d .
H15 H 0.7963 0.6040 0.5340 0.053 Uiso 1 1 calc R
C16 C 0.7529(7) 0.7086(9) 0.4629(4) 0.038(2) Uani 1 1 d .
H16 H 0.7936 0.7832 0.4724 0.046 Uiso 1 1 calc R
C17 C 0.6591(5) 1.1727(7) 0.1874(3) 0.0199(14) Uani 1 1 d .
C18 C 0.6299(6) 1.2415(8) 0.1319(3) 0.0324(18) Uani 1 1 d .
H18A H 0.5795 1.3075 0.1352 0.049 Uiso 1 1 calc R
H18B H 0.6049 1.1755 0.1039 0.049 Uiso 1 1 calc R
H18C H 0.6866 1.2858 0.1207 0.049 Uiso 1 1 calc R
C1S C 0.5256(7) 0.8703(10) 0.5547(4) 0.046(2) Uani 1 1 d .
C2S C 0.6326(8) 0.8883(12) 0.5698(5) 0.061(3) Uani 1 1 d .
H2S1 H 0.6461 0.9390 0.6043 0.092 Uiso 1 1 calc R
H2S2 H 0.6579 0.9365 0.5401 0.092 Uiso 1 1 calc R
H2S3 H 0.6640 0.8012 0.5748 0.092 Uiso 1 1 calc R
C3S C 0.4960(8) 0.7866(14) 0.5031(5) 0.068(4) Uani 1 1 d .
H3S1 H 0.4251 0.7834 0.4948 0.102 Uiso 1 1 calc R
H3S2 H 0.5215 0.6964 0.5096 0.102 Uiso 1 1 calc R
H3S3 H 0.5223 0.8262 0.4719 0.102 Uiso 1 1 calc R
O1S O 0.4646(6) 0.9233(9) 0.5800(3) 0.072(2) Uani 1 1 d .

loop_
_atom_site_aniso_label
_atom_site_aniso_U_11
_atom_site_aniso_U_22
_atom_site_aniso_U_33
_atom_site_aniso_U_23
_atom_site_aniso_U_13
_atom_site_aniso_U_12
Pt1 0.01177(12) 0.01047(13) 0.01595(14) -0.00025(9) 0.00109(9) 0.00110(8)
Pt2 0.01346(12) 0.00958(12) 0.02700(16) 0.00158(10) 0.00200(10) -0.00030(9)
Cl1 0.0130(7) 0.0216(8) 0.0295(9) 0.0006(7) 0.0020(7) 0.0013(6)
Cl2 0.0208(7) 0.0116(7) 0.0219(8) 0.0012(6) 0.0022(7) 0.0002(6)
Cl3 0.0163(8) 0.0184(8) 0.0512(12) 0.0043(8) 0.0008(8) -0.0032(6)
Cl4 0.0325(9) 0.0140(8) 0.0322(10) -0.0032(7) -0.0027(8) 0.0055(7)
O1 0.020(2) 0.018(2) 0.019(3) -0.0037(19) 0.000(2) 0.0050(19)
O2 0.035(3) 0.026(3) 0.021(3) 0.000(2) 0.001(2) 0.010(2)
O3 0.022(2) 0.020(2) 0.016(2) 0.0002(19) -0.001(2) 0.0045(19)
O4 0.027(3) 0.023(3) 0.024(3) 0.005(2) 0.000(2) 0.011(2)
O5 0.024(2) 0.012(2) 0.033(3) 0.012(2) -0.001(2) -0.0067(19)
O6 0.051(4) 0.017(3) 0.041(4) -0.001(2) 0.011(3) -0.006(2)
O7 0.024(2) 0.019(3) 0.019(3) 0.004(2) -0.004(2) -0.002(2)
O8 0.020(2) 0.017(2) 0.024(3) 0.001(2) -0.002(2) -0.0055(19)
N1 0.016(3) 0.008(3) 0.028(3) 0.001(2) 0.004(2) -0.001(2)
N2 0.012(3) 0.016(3) 0.021(3) -0.002(2) -0.001(2) -0.001(2)
N3 0.019(3) 0.018(3) 0.033(4) -0.007(3) 0.008(3) 0.003(2)
N4 0.018(3) 0.014(3) 0.029(3) 0.001(2) 0.001(3) -0.001(2)
C1 0.018(3) 0.018(3) 0.019(4) 0.000(3) 0.005(3) 0.004(3)
C2 0.031(4) 0.017(3) 0.020(4) -0.001(3) 0.002(3) 0.005(3)
C3 0.041(4) 0.033(4) 0.026(4) -0.009(3) 0.000(4) 0.011(4)
C4 0.063(6) 0.041(5) 0.022(4) -0.007(4) -0.009(4) 0.019(5)
C5 0.063(6) 0.040(5) 0.018(4) -0.008(4) 0.003(4) 0.010(4)
C6 0.055(5) 0.030(4) 0.025(4) -0.006(3) 0.007(4) 0.018(4)
C7 0.035(4) 0.021(4) 0.028(4) -0.002(3) 0.004(3) 0.009(3)
C8 0.028(4) 0.020(4) 0.027(4) 0.004(3) 0.011(3) -0.002(3)
C9 0.054(5) 0.033(5) 0.018(4) 0.003(3) 0.006(4) 0.021(4)
C10 0.031(4) 0.025(4) 0.031(4) -0.002(3) 0.013(4) 0.001(3)
C11 0.036(4) 0.019(4) 0.030(4) 0.002(3) 0.012(4) 0.003(3)
C12 0.042(5) 0.020(4) 0.038(5) 0.003(3) 0.012(4) 0.005(3)
C13 0.063(6) 0.022(4) 0.050(6) 0.007(4) 0.009(5) -0.002(4)
C14 0.065(6) 0.033(5) 0.046(6) 0.020(4) 0.009(5) 0.010(5)
C15 0.051(5) 0.046(6) 0.036(5) 0.004(4) 0.004(4) 0.004(5)
C16 0.044(5) 0.034(5) 0.037(5) 0.004(4) 0.007(4) 0.005(4)
C17 0.025(3) 0.011(3) 0.024(4) 0.001(3) 0.003(3) 0.003(3)
C18 0.043(5) 0.022(4) 0.030(4) 0.004(3) -0.004(4) -0.008(3)
C1S 0.048(5) 0.044(6) 0.048(6) -0.002(5) 0.011(5) -0.003(4)
C2S 0.061(7) 0.062(7) 0.058(7) -0.001(6) 0.004(6) -0.018(6)
C3S 0.058(7) 0.096(10) 0.050(7) -0.022(6) 0.010(6) -0.021(6)
O1S 0.079(6) 0.089(7) 0.058(5) 0.004(5) 0.039(5) 0.016(5)

loop_
_atom_type_symbol
_atom_type_description
_atom_type_scat_dispersion_real
_atom_type_scat_dispersion_imag
_atom_type_scat_source
C C 0.0033 0.0016 'International Tables Vol C Tables 4.2.6.8 and 6.1.1.4'
H H 0.0000 0.0000 'International Tables Vol C Tables 4.2.6.8 and 6.1.1.4'
N N 0.0061 0.0033 'International Tables Vol C Tables 4.2.6.8 and 6.1.1.4'
O O 0.0106 0.0060 'International Tables Vol C Tables 4.2.6.8 and 6.1.1.4'
Cl Cl 0.1484 0.1585 'International Tables Vol C Tables 4.2.6.8 and 6.1.1.4'
Pt Pt -1.7033 8.3905 'International Tables Vol C Tables 4.2.6.8 and 6.1.1.4'

loop_
_geom_angle_atom_site_label_1
_geom_angle_atom_site_label_2
_geom_angle_atom_site_label_3
_geom_angle
O1 Pt1 O3 172.61(18)
O1 Pt1 N1 94.4(2)
O3 Pt1 N1 90.0(2)
O1 Pt1 N2 91.5(2)
O3 Pt1 N2 94.4(2)
N1 Pt1 N2 91.0(2)
O1 Pt1 Cl1 85.70(14)
O3 Pt1 Cl1 88.38(14)
N1 Pt1 Cl1 89.68(16)
N2 Pt1 Cl1 177.14(17)
O1 Pt1 Cl2 87.44(14)
O3 Pt1 Cl2 88.26(14)
N1 Pt1 Cl2 178.02(17)
N2 Pt1 Cl2 88.28(16)
Cl1 Pt1 Cl2 91.13(6)
O5 Pt2 O7 171.7(2)
O5 Pt2 N4 90.9(2)
O7 Pt2 N4 95.2(2)
O5 Pt2 N3 94.2(2)
O7 Pt2 N3 91.3(2)
N4 Pt2 N3 90.5(2)
O5 Pt2 Cl3 87.53(14)
O7 Pt2 Cl3 86.50(14)
N4 Pt2 Cl3 177.76(19)
N3 Pt2 Cl3 87.97(17)
O5 Pt2 Cl4 87.23(16)
O7 Pt2 Cl4 87.30(15)
N4 Pt2 Cl4 89.30(17)
N3 Pt2 Cl4 178.54(19)
Cl3 Pt2 Cl4 92.24(7)
C1 O1 Pt1 124.8(4)
C8 O3 Pt1 122.7(4)
C10 O5 Pt2 122.1(4)
C17 O7 Pt2 123.5(4)
O2 C1 O1 125.3(6)
O2 C1 C2 122.1(6)
O1 C1 C2 112.5(6)
C7 C2 C3 119.9(7)
C7 C2 C1 119.2(6)
C3 C2 C1 120.9(6)
C4 C3 C2 120.5(8)
C3 C4 C5 120.0(8)
C6 C5 C4 119.6(8)
C5 C6 C7 120.7(7)
C2 C7 C6 119.2(7)
O4 C8 O3 123.6(7)
O4 C8 C9 123.8(7)
O3 C8 C9 112.6(6)
O6 C10 O5 125.8(7)
O6 C10 C11 120.7(8)
O5 C10 C11 113.5(7)
C12 C11 C16 121.1(8)
C12 C11 C10 120.5(8)
C16 C11 C10 118.3(7)
C11 C12 C13 117.3(9)
C14 C13 C12 121.5(9)
C13 C14 C15 120.1(9)
C16 C15 C14 120.1(9)
C15 C16 C11 119.9(9)
O8 C17 O7 125.1(7)
O8 C17 C18 122.3(6)
O7 C17 C18 112.6(6)
O1S C1S C2S 123.9(10)
O1S C1S C3S 121.8(10)
C2S C1S C3S 114.2(9)

loop_
_geom_bond_atom_site_label_1
_geom_bond_atom_site_label_2
_geom_bond_distance
Pt1 O1 2.007(5)
Pt1 O3 2.021(5)
Pt1 N1 2.031(5)
Pt1 N2 2.038(5)
Pt1 Cl1 2.3150(17)
Pt1 Cl2 2.3158(16)
Pt2 O5 2.003(5)
Pt2 O7 2.013(5)
Pt2 N4 2.028(6)
Pt2 N3 2.052(6)
Pt2 Cl3 2.3053(17)
Pt2 Cl4 2.3134(18)
O1 C1 1.301(8)
O2 C1 1.230(8)
O3 C8 1.313(9)
O4 C8 1.234(9)
O5 C10 1.305(10)
O6 C10 1.237(9)
O7 C17 1.298(8)
O8 C17 1.216(8)
C1 C2 1.496(10)
C2 C7 1.389(10)
C2 C3 1.390(11)
C3 C4 1.376(11)
C4 C5 1.389(12)
C5 C6 1.383(12)
C6 C7 1.393(11)
C8 C9 1.487(10)
C10 C11 1.500(11)
C11 C12 1.380(11)
C11 C16 1.398(12)
C12 C13 1.414(12)
C13 C14 1.366(14)
C14 C15 1.379(14)
C15 C16 1.370(13)
C17 C18 1.494(10)
C1S O1S 1.218(11)
C1S C2S 1.463(14)
C1S C3S 1.490(14)

loop_
_geom_hbond_atom_site_label_D
_geom_hbond_atom_site_label_H
_geom_hbond_atom_site_label_A
_geom_hbond_distance_DH
_geom_hbond_distance_HA
_geom_hbond_distance_DA
_geom_hbond_angle_DHA
_geom_hbond_site_symmetry_A
N1 H1A O3 0.89 2.21 2.949(7) 140.0 2_545
N1 H1C O8 0.89 2.00 2.887(7) 174.0 2_645
N2 H2A O2 0.89 2.40 2.924(8) 118.0 .
N2 H2B O4 0.89 2.28 2.827(8) 119.2 .
N2 H2B O8 0.89 2.30 3.018(7) 138.3 2_645
N2 H2C Cl4 0.89 2.50 3.338(6) 157.2 2_655
N3 H3A O1S 0.89 2.02 2.868(10) 158.1 3_676
N3 H3B Cl3 0.89 2.61 3.348(6) 140.2 2_655
N3 H3C O2 0.89 2.19 3.082(8) 175.4 2_655
N4 H4A O6 0.89 2.01 2.740(9) 138.8 .
N4 H4B O8 0.89 2.02 2.764(7) 140.2 .
N4 H4C Cl2 0.89 2.67 3.252(6) 123.9 2_645
N4 H4C Cl1 0.89 2.74 3.188(6) 112.3 1_655
